data_2214783
loop_
_publ_author_name
'Yun-Fang Yu'
'Yong-Qin Wei'
'Ke-Chen Wu'

_publ_section_title
;Aquabis(1,10-phenanthroline-\k^2^<i>N</i>,<i>N</i>')[2,4,6-tris(4-sulfonatophenylamino)-1,3,5-triazin-1-ium-\k<i>O</i>]nickel(II)
 dihydrate
;
_journal_coeditor_code LH2447
_journal_issue 8
_journal_name_full 'Acta Crystallographica Section E'
_journal_page_first m2119
_journal_page_last m2119
_journal_paper_doi 10.1107/S1600536807033223
_journal_volume 63
_journal_year 2007
_chemical_formula_iupac '[Ni (C21 H16 N6 O9 S3) (C12 H8 N2)2 (H2 O)], 2H2 O'
_chemical_formula_moiety 'C45 H34 N10 Ni O10 S3, 2H2 O1'
_chemical_formula_sum 'C45 H38 N10 Ni O12 S3'
_chemical_formula_weight 1065.74
_chemical_name_systematic
;
Aquabis(1,10-phenanthroline-\k^2^<i>N</i>,<i>N'</i>)[2,4,6-\
tris(4-sulfonatophenylamino)-1,3,5-triazin-1-ium-\k<i>O</i>]nickel(II)
dihydrate
;
_space_group_IT_number 2
_symmetry_cell_setting triclinic
_symmetry_space_group_name_Hall '-P 1'
_symmetry_space_group_name_H-M 'P -1'
_atom_sites_solution_hydrogens geom
_atom_sites_solution_primary direct
_atom_sites_solution_secondary difmap
_audit_creation_method SHELXL-97
_cell_angle_alpha 76.134(7)
_cell_angle_beta 84.875(10)
_cell_angle_gamma 75.718(6)
_cell_formula_units_Z 2
_cell_length_a 8.256(2)
_cell_length_b 11.684(3)
_cell_length_c 24.086(7)
_cell_measurement_reflns_used 5038
_cell_measurement_temperature 293(2)
_cell_measurement_theta_max 27.4835
_cell_measurement_theta_min 2.2112
_cell_volume 2184.9(10)
_computing_cell_refinement CrystalClear
_computing_data_collection 'CrystalClear (Rigaku Corporation, 2000)'
_computing_data_reduction CrystalClear
_computing_molecular_graphics 'SHELXP97 (Sheldrick, 1997)'
_computing_publication_material SHELXL97
_computing_structure_refinement 'SHELXL97 (Sheldrick, 1997)'
_computing_structure_solution 'SHELXS97 (Sheldrick, 1997)'
_diffrn_ambient_temperature 293(2)
_diffrn_detector_area_resol_mean 14.6306
_diffrn_measured_fraction_theta_full 0.986
_diffrn_measured_fraction_theta_max 0.986
_diffrn_measurement_device_type
;
Rigaku Mercury70 (2x2 bin mode)
;
_diffrn_measurement_method CCD_Profile_fitting
_diffrn_radiation_monochromator graphite
_diffrn_radiation_source 'fine-focus sealed tube'
_diffrn_radiation_type MoK\a
_diffrn_radiation_wavelength 0.71073
_diffrn_reflns_av_R_equivalents 0.0251
_diffrn_reflns_av_sigmaI/netI 0.0496
_diffrn_reflns_limit_h_max 10
_diffrn_reflns_limit_h_min -10
_diffrn_reflns_limit_k_max 15
_diffrn_reflns_limit_k_min -15
_diffrn_reflns_limit_l_max 23
_diffrn_reflns_limit_l_min -31
_diffrn_reflns_number 17176
_diffrn_reflns_theta_full 27.48
_diffrn_reflns_theta_max 27.48
_diffrn_reflns_theta_min 2.72
_diffrn_standards_decay_% 0
_diffrn_standards_interval_count 0
_diffrn_standards_interval_time 0
_diffrn_standards_number 0
_exptl_absorpt_coefficient_mu 0.668
_exptl_absorpt_correction_T_max 1.0000
_exptl_absorpt_correction_T_min 0.9073
_exptl_absorpt_correction_type multi-scan
_exptl_absorpt_process_details '(CrystalClear; Rigaku Corporation, 2000)'
_exptl_crystal_colour Blue
_exptl_crystal_density_diffrn 1.620
_exptl_crystal_density_method 'not measured'
_exptl_crystal_description Prism
_exptl_crystal_F_000 1100
_exptl_crystal_size_max 0.2500
_exptl_crystal_size_mid 0.1000
_exptl_crystal_size_min 0.0800
_refine_diff_density_max 0.359
_refine_diff_density_min -0.370
_refine_ls_extinction_method none
_refine_ls_goodness_of_fit_ref 1.053
_refine_ls_hydrogen_treatment mixed
_refine_ls_matrix_type full
_refine_ls_number_parameters 668
_refine_ls_number_reflns 9893
_refine_ls_number_restraints 0
_refine_ls_restrained_S_all 1.053
_refine_ls_R_factor_all 0.0657
_refine_ls_R_factor_gt 0.0466
_refine_ls_shift/su_max 0.001
_refine_ls_shift/su_mean 0.000
_refine_ls_structure_factor_coef Fsqd
_refine_ls_weighting_details 'calc w=1/[\s^2^(Fo^2^)+(0.042P)^2^+1.2717P] where P=(Fo^2^+2Fc^2^)/3'
_refine_ls_weighting_scheme calc
_refine_ls_wR_factor_gt 0.0976
_refine_ls_wR_factor_ref 0.1079
_reflns_number_gt 7634
_reflns_number_total 9893
_reflns_threshold_expression I>2\s(I)
_cod_data_source_file lh2447.cif
_cod_data_source_block I
_cod_original_cell_volume 2185.0(10)
_cod_database_code 2214783
_cod_database_fobs_code 2214783

loop_
_symmetry_equiv_pos_as_xyz
'x, y, z'
'-x, -y, -z'

loop_
_atom_site_type_symbol
_atom_site_label
_atom_site_fract_x
_atom_site_fract_y
_atom_site_fract_z
_atom_site_U_iso_or_equiv
_atom_site_adp_type
_atom_site_calc_flag
_atom_site_refinement_flags
_atom_site_occupancy
Ni Ni1 1.59674(4) -0.27469(3) 0.887559(13) 0.02613(9) Uani d . 1
S S1 1.26211(8) -0.37669(6) 0.88242(3) 0.03091(15) Uani d . 1
S S2 0.60698(9) -0.14127(6) 0.24919(3) 0.03524(16) Uani d . 1
S S3 0.33563(8) 0.42219(5) 0.44922(3) 0.02725(14) Uani d . 1
O O1 1.4376(2) -0.39381(15) 0.89659(7) 0.0308(4) Uani d . 1
O O2 1.2008(3) -0.48236(19) 0.90877(9) 0.0450(5) Uani d . 1
O O3 1.1585(2) -0.26349(18) 0.89380(8) 0.0433(5) Uani d . 1
O O4 1.3895(3) -0.1304(2) 0.86597(11) 0.0467(6) Uani d . 1
H H2 1.370(5) -0.068(4) 0.8408(18) 0.074(13) Uiso d . 1
H H22 1.294(6) -0.161(4) 0.8753(19) 0.096(16) Uiso d . 1
O O5 0.7167(3) -0.0970(2) 0.20325(9) 0.0580(6) Uani d . 1
O O6 0.4640(3) -0.04557(19) 0.25793(10) 0.0567(6) Uani d . 1
O O7 0.5617(3) -0.24913(18) 0.24324(10) 0.0542(6) Uani d . 1
O O8 0.4461(2) 0.47574(16) 0.40536(8) 0.0411(5) Uani d . 1
O O9 0.2036(2) 0.38891(17) 0.42546(8) 0.0406(5) Uani d . 1
O O10 0.2722(2) 0.49828(16) 0.48996(8) 0.0407(5) Uani d . 1
O O11 0.1494(4) -0.0270(3) 0.31052(11) 0.0586(7) Uani d . 1
H H11 0.238(4) -0.029(3) 0.2948(14) 0.034(9) Uiso d . 1
H H112 0.137(8) -0.097(6) 0.311(3) 0.15(3) Uiso d . 1
O O12 0.2772(4) -0.2985(3) 0.32023(16) 0.0765(8) Uani d . 1
H H122 0.350(7) -0.284(5) 0.290(2) 0.12(2) Uiso d . 1
N N1 1.6612(3) -0.2990(2) 0.80583(9) 0.0378(5) Uani d . 1
N N2 1.7821(3) -0.43427(18) 0.90611(9) 0.0298(5) Uani d . 1
N N3 1.7329(3) -0.14640(18) 0.88590(9) 0.0291(5) Uani d . 1
N N4 1.5618(3) -0.26009(18) 0.97260(9) 0.0288(5) Uani d . 1
N N11 0.9046(3) -0.13966(17) 0.51045(8) 0.0257(4) Uani d . 1
N N12 1.0119(3) -0.18043(17) 0.60507(9) 0.0280(5) Uani d . 1
N N13 1.1280(3) -0.30553(18) 0.54271(9) 0.0245(4) Uani d . 1
N N14 1.2348(3) -0.34576(18) 0.63237(9) 0.0287(5) Uani d . 1
H H14A 1.3119 -0.3988 0.6200 0.034 Uiso calc R 1
N N15 0.8034(3) -0.01768(17) 0.57616(9) 0.0284(5) Uani d . 1
H H15A 0.8079 -0.0143 0.6113 0.034 Uiso calc R 1
N N16 1.0174(3) -0.28450(18) 0.45675(9) 0.0300(5) Uani d . 1
H H16A 1.0970 -0.3472 0.4554 0.036 Uiso calc R 1
C C10A 1.8304(3) -0.4807(2) 0.85936(13) 0.0352(6) Uani d . 1
C C10B 1.7694(4) -0.4083(3) 0.80575(13) 0.0415(7) Uani d . 1
C C10 1.6035(5) -0.2302(3) 0.75616(13) 0.0607(10) Uani d . 1
H H10B 1.5282 -0.1560 0.7553 0.073 Uiso calc R 1
C C11 1.8331(3) -0.5018(2) 0.95668(13) 0.0392(7) Uani d . 1
H H11B 1.8002 -0.4695 0.9888 0.047 Uiso calc R 1
C C12 1.9337(4) -0.6187(3) 0.96427(18) 0.0561(10) Uani d . 1
H H12B 1.9650 -0.6636 1.0007 0.067 Uiso calc R 1
C C13 1.9848(4) -0.6657(3) 0.9184(2) 0.0661(12) Uani d . 1
H H13B 2.0529 -0.7434 0.9229 0.079 Uiso calc R 1
C C14 1.9364(4) -0.5983(3) 0.86341(19) 0.0576(10) Uani d . 1
C C15 1.9817(5) -0.6395(5) 0.8118(3) 0.0916(17) Uani d . 1
H H15B 2.0525 -0.7156 0.8134 0.110 Uiso calc R 1
C C16 1.9258(6) -0.5726(6) 0.7618(3) 0.0989(19) Uani d . 1
H H16B 1.9571 -0.6037 0.7293 0.119 Uiso calc R 1
C C17 1.8165(5) -0.4514(4) 0.75576(17) 0.0707(12) Uani d . 1
C C18 1.7576(7) -0.3771(6) 0.70484(19) 0.0961(18) Uani d . 1
H H18A 1.7886 -0.4022 0.6708 0.115 Uiso calc R 1
C C19 1.6550(7) -0.2682(6) 0.70431(15) 0.0906(17) Uani d . 1
C C20B 1.7261(3) -0.1149(2) 0.93718(11) 0.0297(6) Uani d . 1
C C20A 1.6363(3) -0.1765(2) 0.98362(11) 0.0288(5) Uani d . 1
C C20 1.8099(4) -0.0880(2) 0.84171(13) 0.0386(6) Uani d . 1
C C21 1.4793(3) -0.3184(2) 1.01517(12) 0.0362(6) Uani d . 1
H H21A 1.4274 -0.3753 1.0079 0.043 Uiso calc R 1
C C22 1.4662(4) -0.2989(3) 1.07029(13) 0.0432(7) Uani d . 1
H H22A 1.4080 -0.3427 1.0991 0.052 Uiso calc R 1
C C23 1.5394(4) -0.2150(3) 1.08170(13) 0.0440(7) Uani d . 1
H H23A 1.5316 -0.2011 1.1184 0.053 Uiso calc R 1
C C24 1.6270(3) -0.1497(2) 1.03773(12) 0.0352(6) Uani d . 1
C C25 1.7036(4) -0.0566(3) 1.04464(14) 0.0455(8) Uani d . 1
H H25A 1.6973 -0.0370 1.0801 0.055 Uiso calc R 1
C C26 1.7846(4) 0.0027(3) 1.00037(15) 0.0473(8) Uani d . 1
H H26A 1.8320 0.0633 1.0060 0.057 Uiso calc R 1
C C27 1.8002(3) -0.0243(2) 0.94508(13) 0.0375(6) Uani d . 1
C C28 1.8812(4) 0.0350(3) 0.89723(16) 0.0502(8) Uani d . 1
H H28A 1.9317 0.0959 0.9005 0.060 Uiso calc R 1
C C29 1.8867(4) 0.0042(3) 0.84600(15) 0.0492(8) Uani d . 1
H H29A 1.9405 0.0436 0.8143 0.059 Uiso calc R 1
C C31 1.0127(3) -0.2398(2) 0.50303(10) 0.0234(5) Uani d . 1
C C32 1.1225(3) -0.2750(2) 0.59416(10) 0.0235(5) Uani d . 1
C C33 0.9086(3) -0.1153(2) 0.56200(10) 0.0236(5) Uani d . 1
C C41 1.2609(3) -0.3620(2) 0.80735(11) 0.0301(6) Uani d . 1
C C42 1.1728(4) -0.2569(3) 0.77264(12) 0.0399(7) Uani d . 1
H H42A 1.1199 -0.1918 0.7886 0.048 Uiso calc R 1
C C43 1.1617(4) -0.2467(2) 0.71471(12) 0.0396(7) Uani d . 1
H H43A 1.1014 -0.1756 0.6920 0.047 Uiso calc R 1
C C44 1.2417(3) -0.3438(2) 0.69070(11) 0.0278(5) Uani d . 1
C C45 1.3359(3) -0.4479(2) 0.72549(11) 0.0342(6) Uani d . 1
H H45A 1.3944 -0.5116 0.7094 0.041 Uiso calc R 1
C C46 1.3430(4) -0.4572(2) 0.78326(12) 0.0370(6) Uani d . 1
H H46A 1.4035 -0.5280 0.8062 0.044 Uiso calc R 1
C C51 0.6872(3) 0.0800(2) 0.54398(11) 0.0258(5) Uani d . 1
C C52 0.6232(3) 0.1770(2) 0.57027(11) 0.0306(6) Uani d . 1
H H52A 0.6543 0.1719 0.6071 0.037 Uiso calc R 1
C C53 0.5141(3) 0.2803(2) 0.54208(11) 0.0293(6) Uani d . 1
H H53A 0.4743 0.3452 0.5595 0.035 Uiso calc R 1
C C54 0.4643(3) 0.2870(2) 0.48802(10) 0.0252(5) Uani d . 1
C C55 0.5232(3) 0.1893(2) 0.46230(11) 0.0293(5) Uani d . 1
H H55A 0.4872 0.1932 0.4263 0.035 Uiso calc R 1
C C56 0.6350(3) 0.0860(2) 0.48978(11) 0.0275(5) Uani d . 1
H H56A 0.6748 0.0214 0.4722 0.033 Uiso calc R 1
C C61 0.9109(3) -0.2442(2) 0.40948(10) 0.0273(5) Uani d . 1
C C62 0.8435(3) -0.1230(2) 0.38574(11) 0.0331(6) Uani d . 1
H H62A 0.8617 -0.0627 0.4020 0.040 Uiso calc R 1
C C63 0.7488(4) -0.0929(2) 0.33740(11) 0.0343(6) Uani d . 1
H H63A 0.7029 -0.0119 0.3213 0.041 Uiso calc R 1
C C64 0.7216(3) -0.1817(2) 0.31291(10) 0.0278(5) Uani d . 1
C C65 0.7886(3) -0.3023(2) 0.33721(11) 0.0310(6) Uani d . 1
H H65A 0.7696 -0.3625 0.3212 0.037 Uiso calc R 1
C C66 0.8835(3) -0.3333(2) 0.38514(11) 0.0318(6) Uani d . 1
H H66A 0.9292 -0.4145 0.4012 0.038 Uiso calc R 1
H H19A 1.6158 -0.2151 0.6686 0.038 Uiso d R 1
H H20A 1.8137 -0.1094 0.8054 0.038 Uiso d R 1
H H13 1.189(4) -0.371(3) 0.5364(12) 0.034(8) Uiso d . 1
H H12 0.298(9) -0.372(7) 0.345(3) 0.20(4) Uiso d . 1

loop_
_atom_site_aniso_label
_atom_site_aniso_U_11
_atom_site_aniso_U_22
_atom_site_aniso_U_33
_atom_site_aniso_U_12
_atom_site_aniso_U_13
_atom_site_aniso_U_23
Ni1 0.03295(18) 0.02351(16) 0.02262(16) -0.00547(13) -0.00518(13) -0.00608(12)
S1 0.0311(3) 0.0382(3) 0.0242(3) -0.0095(3) -0.0061(3) -0.0051(3)
S2 0.0428(4) 0.0288(3) 0.0301(3) -0.0016(3) -0.0131(3) -0.0017(3)
S3 0.0292(3) 0.0212(3) 0.0247(3) 0.0051(2) -0.0019(2) -0.0034(2)
O1 0.0326(10) 0.0302(9) 0.0310(10) -0.0086(8) -0.0121(8) -0.0043(8)
O2 0.0475(12) 0.0554(12) 0.0368(11) -0.0277(10) -0.0066(9) -0.0012(10)
O3 0.0402(11) 0.0496(12) 0.0368(11) 0.0017(9) -0.0022(9) -0.0156(10)
O4 0.0508(14) 0.0276(10) 0.0560(15) -0.0020(10) -0.0159(11) -0.0006(10)
O5 0.0652(15) 0.0675(15) 0.0315(11) -0.0143(12) -0.0048(11) 0.0081(11)
O6 0.0480(13) 0.0483(12) 0.0662(16) 0.0125(10) -0.0243(12) -0.0149(11)
O7 0.0777(16) 0.0367(11) 0.0521(13) -0.0137(11) -0.0308(12) -0.0067(10)
O8 0.0426(11) 0.0287(9) 0.0397(11) 0.0014(8) 0.0069(9) 0.0028(8)
O9 0.0360(11) 0.0431(11) 0.0383(11) -0.0029(9) -0.0136(9) -0.0026(9)
O10 0.0486(12) 0.0286(9) 0.0346(11) 0.0142(9) -0.0038(9) -0.0106(8)
O11 0.0592(17) 0.0640(18) 0.0458(14) 0.0003(14) 0.0020(13) -0.0159(13)
O12 0.078(2) 0.0666(18) 0.083(2) -0.0167(16) 0.0096(18) -0.0187(17)
N1 0.0549(15) 0.0425(13) 0.0242(11) -0.0255(12) -0.0027(11) -0.0080(10)
N2 0.0263(11) 0.0285(10) 0.0353(12) -0.0077(9) -0.0009(9) -0.0075(9)
N3 0.0305(11) 0.0268(10) 0.0306(11) -0.0058(9) -0.0047(9) -0.0070(9)
N4 0.0285(11) 0.0298(10) 0.0271(11) -0.0032(9) -0.0033(9) -0.0076(9)
N11 0.0288(11) 0.0223(9) 0.0227(10) 0.0024(8) -0.0046(8) -0.0060(8)
N12 0.0310(11) 0.0246(10) 0.0227(10) 0.0067(9) -0.0052(9) -0.0061(8)
N13 0.0240(11) 0.0206(10) 0.0248(10) 0.0053(8) -0.0032(8) -0.0074(8)
N14 0.0295(11) 0.0271(10) 0.0242(11) 0.0070(9) -0.0065(9) -0.0077(9)
N15 0.0322(11) 0.0244(10) 0.0223(10) 0.0083(9) -0.0047(9) -0.0071(8)
N16 0.0316(12) 0.0279(10) 0.0259(11) 0.0089(9) -0.0074(9) -0.0116(9)
C10A 0.0270(13) 0.0363(14) 0.0493(17) -0.0106(11) 0.0066(12) -0.0225(13)
C10B 0.0414(16) 0.0583(18) 0.0403(16) -0.0276(15) 0.0123(13) -0.0291(15)
C10 0.095(3) 0.067(2) 0.0296(16) -0.045(2) -0.0148(17) 0.0034(16)
C11 0.0293(14) 0.0375(14) 0.0450(17) -0.0078(12) -0.0050(13) 0.0030(13)
C12 0.0335(17) 0.0355(16) 0.090(3) -0.0072(14) -0.0144(18) 0.0070(18)
C13 0.0287(17) 0.0298(16) 0.138(4) -0.0008(13) -0.018(2) -0.017(2)
C14 0.0307(16) 0.0501(19) 0.106(3) -0.0114(15) 0.0099(18) -0.047(2)
C15 0.049(2) 0.099(4) 0.156(5) -0.010(2) 0.016(3) -0.100(4)
C16 0.065(3) 0.153(5) 0.121(4) -0.032(3) 0.037(3) -0.119(4)
C17 0.063(2) 0.126(4) 0.054(2) -0.049(2) 0.0264(19) -0.061(2)
C18 0.106(4) 0.172(6) 0.050(3) -0.079(4) 0.030(3) -0.064(3)
C19 0.133(4) 0.145(5) 0.0194(16) -0.091(4) -0.006(2) -0.003(2)
C20B 0.0258(13) 0.0246(12) 0.0381(15) 0.0007(10) -0.0089(11) -0.0098(11)
C20A 0.0268(13) 0.0282(12) 0.0309(13) 0.0028(10) -0.0082(11) -0.0127(11)
C20 0.0382(16) 0.0348(14) 0.0406(16) -0.0086(12) -0.0038(13) -0.0034(12)
C21 0.0353(15) 0.0388(14) 0.0341(15) -0.0087(12) 0.0001(12) -0.0081(12)
C22 0.0395(16) 0.0505(17) 0.0336(15) -0.0022(14) 0.0011(13) -0.0076(14)
C23 0.0406(16) 0.0558(18) 0.0306(15) 0.0095(14) -0.0083(13) -0.0187(14)
C24 0.0296(14) 0.0381(14) 0.0367(15) 0.0082(11) -0.0129(12) -0.0186(12)
C25 0.0439(17) 0.0461(17) 0.0499(19) 0.0077(14) -0.0203(15) -0.0292(15)
C26 0.0427(17) 0.0383(16) 0.068(2) 0.0005(14) -0.0254(16) -0.0262(16)
C27 0.0318(14) 0.0278(13) 0.0547(18) -0.0023(11) -0.0149(13) -0.0125(13)
C28 0.0456(18) 0.0327(15) 0.076(2) -0.0146(14) -0.0168(17) -0.0075(16)
C29 0.0454(18) 0.0429(16) 0.057(2) -0.0165(14) -0.0035(16) 0.0008(15)
C31 0.0244(12) 0.0226(11) 0.0216(12) -0.0024(9) -0.0031(10) -0.0039(9)
C32 0.0244(12) 0.0222(11) 0.0214(11) -0.0014(9) -0.0034(10) -0.0036(9)
C33 0.0250(12) 0.0192(10) 0.0232(12) 0.0002(9) -0.0027(10) -0.0030(9)
C41 0.0309(14) 0.0333(13) 0.0249(13) -0.0053(11) -0.0089(11) -0.0039(11)
C42 0.0435(16) 0.0392(15) 0.0315(14) 0.0074(13) -0.0091(13) -0.0125(12)
C43 0.0480(17) 0.0321(14) 0.0298(14) 0.0111(12) -0.0128(13) -0.0070(12)
C44 0.0273(13) 0.0297(12) 0.0247(12) -0.0023(10) -0.0056(10) -0.0057(10)
C45 0.0416(16) 0.0260(12) 0.0320(14) 0.0032(11) -0.0116(12) -0.0081(11)
C46 0.0462(17) 0.0261(12) 0.0337(15) 0.0013(12) -0.0164(13) -0.0020(11)
C51 0.0229(12) 0.0210(11) 0.0284(13) 0.0031(9) -0.0022(10) -0.0038(10)
C52 0.0351(14) 0.0286(12) 0.0236(12) 0.0044(11) -0.0046(11) -0.0080(10)
C53 0.0309(13) 0.0248(12) 0.0282(13) 0.0029(10) 0.0021(11) -0.0094(10)
C54 0.0252(12) 0.0201(11) 0.0273(12) 0.0003(9) -0.0015(10) -0.0051(10)
C55 0.0348(14) 0.0256(12) 0.0250(12) 0.0025(10) -0.0081(11) -0.0077(10)
C56 0.0308(13) 0.0210(11) 0.0295(13) 0.0020(10) -0.0050(10) -0.0100(10)
C61 0.0279(13) 0.0298(12) 0.0200(12) 0.0017(10) -0.0019(10) -0.0061(10)
C62 0.0424(16) 0.0249(12) 0.0310(14) -0.0015(11) -0.0061(12) -0.0088(11)
C63 0.0462(16) 0.0201(11) 0.0320(14) 0.0003(11) -0.0100(12) -0.0022(10)
C64 0.0307(13) 0.0262(12) 0.0237(12) -0.0012(10) -0.0050(10) -0.0041(10)
C65 0.0378(15) 0.0268(12) 0.0298(13) -0.0046(11) -0.0056(11) -0.0104(11)
C66 0.0374(15) 0.0232(12) 0.0301(14) 0.0031(11) -0.0077(11) -0.0051(10)

loop_
_atom_type_symbol
_atom_type_description
_atom_type_scat_dispersion_real
_atom_type_scat_dispersion_imag
_atom_type_scat_source
C C 0.0033 0.0016 'International Tables Vol C Tables 4.2.6.8 and 6.1.1.4'
H H 0.0000 0.0000 'International Tables Vol C Tables 4.2.6.8 and 6.1.1.4'
N N 0.0061 0.0033 'International Tables Vol C Tables 4.2.6.8 and 6.1.1.4'
O O 0.0106 0.0060 'International Tables Vol C Tables 4.2.6.8 and 6.1.1.4'
S S 0.1246 0.1234 'International Tables Vol C Tables 4.2.6.8 and 6.1.1.4'
Ni Ni 0.3393 1.1124 'International Tables Vol C Tables 4.2.6.8 and 6.1.1.4'

loop_
_geom_angle_atom_site_label_1
_geom_angle_atom_site_label_2
_geom_angle_atom_site_label_3
_geom_angle
_geom_angle_publ_flag
N1 Ni1 N3 97.20(9) n
N1 Ni1 N2 80.41(9) n
N3 Ni1 N2 101.02(8) n
N1 Ni1 N4 173.02(9) n
N3 Ni1 N4 80.27(8) n
N2 Ni1 N4 93.64(8) n
N1 Ni1 O4 96.80(10) n
N3 Ni1 O4 87.21(9) n
N2 Ni1 O4 171.55(9) n
N4 Ni1 O4 89.60(9) n
N1 Ni1 O1 89.19(8) n
N3 Ni1 O1 172.66(8) n
N2 Ni1 O1 83.55(8) n
N4 Ni1 O1 93.79(8) n
O4 Ni1 O1 88.46(9) n
O2 S1 O3 114.59(13) ?
O2 S1 O1 110.82(11) ?
O3 S1 O1 111.61(11) ?
O2 S1 C41 106.65(12) ?
O3 S1 C41 106.22(12) ?
O1 S1 C41 106.39(12) ?
O7 S2 O5 113.16(15) ?
O7 S2 O6 113.32(15) ?
O5 S2 O6 111.27(14) ?
O7 S2 C64 106.78(12) ?
O5 S2 C64 106.36(13) ?
O6 S2 C64 105.26(13) ?
O9 S3 O10 112.51(12) ?
O9 S3 O8 112.82(13) ?
O10 S3 O8 111.72(12) ?
O9 S3 C54 107.53(12) ?
O10 S3 C54 106.41(11) ?
O8 S3 C54 105.28(11) ?
S1 O1 Ni1 133.23(10) ?
Ni1 O4 H2 135(3) ?
Ni1 O4 H22 108(3) ?
H2 O4 H22 110(4) ?
H11 O11 H112 101(5) ?
H122 O12 H12 119(6) ?
C10 N1 C10B 118.1(3) ?
C10 N1 Ni1 129.6(2) ?
C10B N1 Ni1 112.07(18) ?
C11 N2 C10A 118.5(2) ?
C11 N2 Ni1 128.72(19) ?
C10A N2 Ni1 111.64(18) ?
C20 N3 C20B 118.8(2) ?
C20 N3 Ni1 128.46(19) ?
C20B N3 Ni1 112.54(17) ?
C21 N4 C20A 117.9(2) ?
C21 N4 Ni1 129.58(19) ?
C20A N4 Ni1 112.49(17) ?
C31 N11 C33 114.4(2) ?
C32 N12 C33 116.0(2) ?
C32 N13 C31 119.45(19) ?
C32 N13 H13 122(2) ?
C31 N13 H13 117(2) ?
C32 N14 C44 127.9(2) ?
C32 N14 H14A 116.0 ?
C44 N14 H14A 116.0 ?
C33 N15 C51 131.8(2) ?
C33 N15 H15A 114.1 ?
C51 N15 H15A 114.1 ?
C31 N16 C61 129.7(2) ?
C31 N16 H16A 115.2 ?
C61 N16 H16A 115.2 ?
N2 C10A C10B 117.6(2) ?
N2 C10A C14 121.6(3) ?
C10B C10A C14 120.9(3) ?
N1 C10B C17 122.6(3) ?
N1 C10B C10A 117.3(2) ?
C17 C10B C10A 120.1(3) ?
N1 C10 C19 120.8(4) ?
N1 C10 H10B 119.6 ?
C19 C10 H10B 119.6 ?
N2 C11 C12 123.3(3) ?
N2 C11 H11B 118.4 ?
C12 C11 H11B 118.4 ?
C13 C12 C11 119.1(3) ?
C13 C12 H12B 120.5 ?
C11 C12 H12B 120.5 ?
C12 C13 C14 120.5(3) ?
C12 C13 H13B 119.7 ?
C14 C13 H13B 119.7 ?
C13 C14 C10A 117.0(3) ?
C13 C14 C15 125.3(4) ?
C10A C14 C15 117.7(4) ?
C16 C15 C14 121.8(4) ?
C16 C15 H15B 119.1 ?
C14 C15 H15B 119.1 ?
C15 C16 C17 122.3(4) ?
C15 C16 H16B 118.9 ?
C17 C16 H16B 118.9 ?
C18 C17 C10B 118.0(4) ?
C18 C17 C16 124.7(4) ?
C10B C17 C16 117.3(4) ?
C19 C18 C17 119.8(4) ?
C19 C18 H18A 120.1 ?
C17 C18 H18A 120.1 ?
C18 C19 C10 120.6(4) ?
C18 C19 H19A 120.0 ?
C10 C19 H19A 119.4 ?
N3 C20B C27 122.5(3) ?
N3 C20B C20A 117.4(2) ?
C27 C20B C20A 120.1(2) ?
N4 C20A C24 122.6(3) ?
N4 C20A C20B 117.2(2) ?
C24 C20A C20B 120.2(2) ?
N3 C20 C29 122.3(3) ?
N3 C20 H20A 118.9 ?
C29 C20 H20A 118.9 ?
N4 C21 C22 123.2(3) ?
N4 C21 H21A 118.4 ?
C22 C21 H21A 118.4 ?
C23 C22 C21 119.3(3) ?
C23 C22 H22A 120.3 ?
C21 C22 H22A 120.3 ?
C22 C23 C24 119.6(3) ?
C22 C23 H23A 120.2 ?
C24 C23 H23A 120.2 ?
C20A C24 C23 117.3(3) ?
C20A C24 C25 118.6(3) ?
C23 C24 C25 124.1(3) ?
C26 C25 C24 120.8(3) ?
C26 C25 H25A 119.6 ?
C24 C25 H25A 119.6 ?
C25 C26 C27 122.2(3) ?
C25 C26 H26A 118.9 ?
C27 C26 H26A 118.9 ?
C28 C27 C20B 116.9(3) ?
C28 C27 C26 124.8(3) ?
C20B C27 C26 118.2(3) ?
C29 C28 C27 120.5(3) ?
C29 C28 H28A 119.8 ?
C27 C28 H28A 119.8 ?
C28 C29 C20 119.0(3) ?
C28 C29 H29A 120.5 ?
C20 C29 H29A 120.5 ?
N11 C31 N16 123.1(2) ?
N11 C31 N13 122.1(2) ?
N16 C31 N13 114.8(2) ?
N12 C32 N14 122.3(2) ?
N12 C32 N13 120.8(2) ?
N14 C32 N13 116.9(2) ?
N11 C33 N15 121.1(2) ?
N11 C33 N12 126.9(2) ?
N15 C33 N12 112.0(2) ?
C46 C41 C42 119.2(2) ?
C46 C41 S1 120.23(19) ?
C42 C41 S1 120.5(2) ?
C43 C42 C41 121.4(3) ?
C43 C42 H42A 119.3 ?
C41 C42 H42A 119.3 ?
C42 C43 C44 119.3(2) ?
C42 C43 H43A 120.3 ?
C44 C43 H43A 120.3 ?
C43 C44 C45 119.1(2) ?
C43 C44 N14 124.6(2) ?
C45 C44 N14 116.3(2) ?
C46 C45 C44 120.7(2) ?
C46 C45 H45A 119.7 ?
C44 C45 H45A 119.7 ?
C45 C46 C41 120.3(2) ?
C45 C46 H46A 119.9 ?
C41 C46 H46A 119.9 ?
C56 C51 C52 119.5(2) ?
C56 C51 N15 125.4(2) ?
C52 C51 N15 115.1(2) ?
C53 C52 C51 120.7(2) ?
C53 C52 H52A 119.7 ?
C51 C52 H52A 119.7 ?
C54 C53 C52 119.9(2) ?
C54 C53 H53A 120.1 ?
C52 C53 H53A 120.1 ?
C53 C54 C55 119.8(2) ?
C53 C54 S3 120.62(18) ?
C55 C54 S3 119.48(19) ?
C56 C55 C54 120.8(2) ?
C56 C55 H55A 119.6 ?
C54 C55 H55A 119.6 ?
C55 C56 C51 119.4(2) ?
C55 C56 H56A 120.3 ?
C51 C56 H56A 120.3 ?
C66 C61 C62 120.2(2) ?
C66 C61 N16 116.1(2) ?
C62 C61 N16 123.5(2) ?
C63 C62 C61 119.0(2) ?
C63 C62 H62A 120.5 ?
C61 C62 H62A 120.5 ?
C64 C63 C62 120.9(2) ?
C64 C63 H63A 119.5 ?
C62 C63 H63A 119.5 ?
C63 C64 C65 119.5(2) ?
C63 C64 S2 120.33(18) ?
C65 C64 S2 120.11(19) ?
C66 C65 C64 120.1(2) ?
C66 C65 H65A 119.9 ?
C64 C65 H65A 119.9 ?
C65 C66 C61 120.2(2) ?
C65 C66 H66A 119.9 ?
C61 C66 H66A 119.9 ?

loop_
_geom_bond_atom_site_label_1
_geom_bond_atom_site_label_2
_geom_bond_distance
_geom_bond_publ_flag
Ni1 N1 2.061(2) n
Ni1 N3 2.075(2) n
Ni1 N2 2.082(2) n
Ni1 N4 2.085(2) n
Ni1 O4 2.087(2) n
Ni1 O1 2.1019(18) n
S1 O2 1.435(2) ?
S1 O3 1.460(2) ?
S1 O1 1.4723(18) ?
S1 C41 1.776(3) ?
S2 O7 1.441(2) ?
S2 O5 1.446(2) ?
S2 O6 1.451(2) ?
S2 C64 1.779(3) ?
S3 O9 1.447(2) ?
S3 O10 1.4574(19) ?
S3 O8 1.460(2) ?
S3 C54 1.772(2) ?
O4 H2 0.82(4) ?
O4 H22 0.94(5) ?
O11 H11 0.79(3) ?
O11 H112 0.84(6) ?
O12 H122 0.92(6) ?
O12 H12 0.91(8) ?
N1 C10 1.326(4) ?
N1 C10B 1.366(4) ?
N2 C11 1.323(4) ?
N2 C10A 1.352(3) ?
N3 C20 1.322(3) ?
N3 C20B 1.364(3) ?
N4 C21 1.322(3) ?
N4 C20A 1.361(3) ?
N11 C31 1.324(3) ?
N11 C33 1.343(3) ?
N12 C32 1.312(3) ?
N12 C33 1.357(3) ?
N13 C32 1.363(3) ?
N13 C31 1.364(3) ?
N13 H13 0.84(3) ?
N14 C32 1.341(3) ?
N14 C44 1.417(3) ?
N14 H14A 0.8600 ?
N15 C33 1.348(3) ?
N15 C51 1.412(3) ?
N15 H15A 0.8600 ?
N16 C31 1.334(3) ?
N16 C61 1.417(3) ?
N16 H16A 0.8600 ?
C10A C10B 1.421(4) ?
C10A C14 1.422(4) ?
C10B C17 1.402(4) ?
C10 C19 1.420(6) ?
C10 H10B 0.9300 ?
C11 C12 1.392(4) ?
C11 H11B 0.9300 ?
C12 C13 1.340(6) ?
C12 H12B 0.9300 ?
C13 C14 1.404(6) ?
C13 H13B 0.9300 ?
C14 C15 1.425(6) ?
C15 C16 1.321(7) ?
C15 H15B 0.9300 ?
C16 C17 1.461(7) ?
C16 H16B 0.9300 ?
C17 C18 1.372(7) ?
C18 C19 1.341(7) ?
C18 H18A 0.9300 ?
C19 H19A 0.9625 ?
C20B C27 1.402(4) ?
C20B C20A 1.431(4) ?
C20A C24 1.403(4) ?
C20 C29 1.405(4) ?
C20 H20A 0.9604 ?
C21 C22 1.391(4) ?
C21 H21A 0.9300 ?
C22 C23 1.361(4) ?
C22 H22A 0.9300 ?
C23 C24 1.406(4) ?
C23 H23A 0.9300 ?
C24 C25 1.433(4) ?
C25 C26 1.346(5) ?
C25 H25A 0.9300 ?
C26 C27 1.429(4) ?
C26 H26A 0.9300 ?
C27 C28 1.402(4) ?
C28 C29 1.360(5) ?
C28 H28A 0.9300 ?
C29 H29A 0.9300 ?
C41 C46 1.378(4) ?
C41 C42 1.383(4) ?
C42 C43 1.381(4) ?
C42 H42A 0.9300 ?
C43 C44 1.390(3) ?
C43 H43A 0.9300 ?
C44 C45 1.396(3) ?
C45 C46 1.375(4) ?
C45 H45A 0.9300 ?
C46 H46A 0.9300 ?
C51 C56 1.391(3) ?
C51 C52 1.397(3) ?
C52 C53 1.382(3) ?
C52 H52A 0.9300 ?
C53 C54 1.379(4) ?
C53 H53A 0.9300 ?
C54 C55 1.392(3) ?
C55 C56 1.387(3) ?
C55 H55A 0.9300 ?
C56 H56A 0.9300 ?
C61 C66 1.383(4) ?
C61 C62 1.387(3) ?
C62 C63 1.386(4) ?
C62 H62A 0.9300 ?
C63 C64 1.380(4) ?
C63 H63A 0.9300 ?
C64 C65 1.383(3) ?
C65 C66 1.378(4) ?
C65 H65A 0.9300 ?
C66 H66A 0.9300 ?

loop_
_geom_hbond_atom_site_label_D
_geom_hbond_atom_site_label_H
_geom_hbond_atom_site_label_A
_geom_hbond_site_symmetry_A
_geom_hbond_distance_DH
_geom_hbond_distance_HA
_geom_hbond_distance_DA
_geom_hbond_angle_DHA
_geom_hbond_publ_flag
O4 H2 O5 2_756 0.82(4) 1.96(4) 2.756(3) 165(4) yes
O4 H22 O3 . 0.94(5) 1.78(5) 2.691(3) 162(4) yes
O11 H11 O6 . 0.79(3) 1.98(3) 2.768(4) 177(3) yes
O11 H112 O12 . 0.84(6) 2.32(6) 3.045(4) 144(6) yes
O12 H122 O7 . 0.92(6) 2.06(6) 2.944(4) 160(5) yes
N14 H14A O8 2_756 0.86 2.08 2.887(3) 155.8 yes
N15 H15A O11 2_656 0.86 2.13 2.974(3) 166.3 yes
N16 H16A O10 1_645 0.86 2.06 2.864(3) 154.8 yes
N13 H13 O10 1_645 0.84(3) 2.06(3) 2.840(3) 155(3) yes
O12 H12 O8 1_545 0.91(8) 2.19(8) 3.035(4) 155(7) yes

loop_
_geom_torsion_atom_site_label_1
_geom_torsion_atom_site_label_2
_geom_torsion_atom_site_label_3
_geom_torsion_atom_site_label_4
_geom_torsion
O2 S1 O1 Ni1 -167.03(14)
O3 S1 O1 Ni1 -38.02(18)
C41 S1 O1 Ni1 77.42(17)
N1 Ni1 O1 S1 -87.15(16)
N3 Ni1 O1 S1 63.5(6)
N2 Ni1 O1 S1 -167.59(16)
N4 Ni1 O1 S1 99.17(15)
O4 Ni1 O1 S1 9.67(16)
N3 Ni1 N1 C10 -78.3(3)
N2 Ni1 N1 C10 -178.3(3)
N4 Ni1 N1 C10 -146.5(6)
O4 Ni1 N1 C10 9.8(3)
O1 Ni1 N1 C10 98.1(3)
N3 Ni1 N1 C10B 107.66(19)
N2 Ni1 N1 C10B 7.64(18)
N4 Ni1 N1 C10B 39.4(8)
O4 Ni1 N1 C10B -164.31(19)
O1 Ni1 N1 C10B -75.95(19)
N1 Ni1 N2 C11 -176.5(2)
N3 Ni1 N2 C11 88.0(2)
N4 Ni1 N2 C11 7.2(2)
O4 Ni1 N2 C11 -105.2(7)
O1 Ni1 N2 C11 -86.2(2)
N1 Ni1 N2 C10A -8.92(17)
N3 Ni1 N2 C10A -104.46(18)
N4 Ni1 N2 C10A 174.75(17)
O4 Ni1 N2 C10A 62.4(7)
O1 Ni1 N2 C10A 81.35(17)
N1 Ni1 N3 C20 9.9(2)
N2 Ni1 N3 C20 91.5(2)
N4 Ni1 N3 C20 -176.7(2)
O4 Ni1 N3 C20 -86.6(2)
O1 Ni1 N3 C20 -140.5(5)
N1 Ni1 N3 C20B -175.90(17)
N2 Ni1 N3 C20B -94.33(17)
N4 Ni1 N3 C20B -2.48(16)
O4 Ni1 N3 C20B 87.59(18)
O1 Ni1 N3 C20B 33.7(7)
N1 Ni1 N4 C21 -109.5(7)
N3 Ni1 N4 C21 -178.7(2)
N2 Ni1 N4 C21 -78.1(2)
O4 Ni1 N4 C21 94.1(2)
O1 Ni1 N4 C21 5.6(2)
N1 Ni1 N4 C20A 71.0(7)
N3 Ni1 N4 C20A 1.80(16)
N2 Ni1 N4 C20A 102.37(17)
O4 Ni1 N4 C20A -85.44(17)
O1 Ni1 N4 C20A -173.86(16)
C11 N2 C10A C10B 177.9(2)
Ni1 N2 C10A C10B 8.9(3)
C11 N2 C10A C14 -1.3(4)
Ni1 N2 C10A C14 -170.2(2)
C10 N1 C10B C17 -2.2(4)
Ni1 N1 C10B C17 172.6(2)
C10 N1 C10B C10A 179.8(3)
Ni1 N1 C10B C10A -5.3(3)
N2 C10A C10B N1 -2.5(4)
C14 C10A C10B N1 176.6(2)
N2 C10A C10B C17 179.5(3)
C14 C10A C10B C17 -1.4(4)
C10B N1 C10 C19 -1.0(5)
Ni1 N1 C10 C19 -174.8(3)
C10A N2 C11 C12 -0.3(4)
Ni1 N2 C11 C12 166.5(2)
N2 C11 C12 C13 1.2(5)
C11 C12 C13 C14 -0.6(5)
C12 C13 C14 C10A -0.9(5)
C12 C13 C14 C15 -179.3(3)
N2 C10A C14 C13 1.8(4)
C10B C10A C14 C13 -177.3(3)
N2 C10A C14 C15 -179.6(3)
C10B C10A C14 C15 1.3(4)
C13 C14 C15 C16 177.3(4)
C10A C14 C15 C16 -1.1(6)
C14 C15 C16 C17 1.1(8)
N1 C10B C17 C18 3.5(5)
C10A C10B C17 C18 -178.6(3)
N1 C10B C17 C16 -176.6(3)
C10A C10B C17 C16 1.3(5)
C15 C16 C17 C18 178.7(5)
C15 C16 C17 C10B -1.1(7)
C10B C17 C18 C19 -1.5(7)
C16 C17 C18 C19 178.7(4)
C17 C18 C19 C10 -1.6(7)
N1 C10 C19 C18 3.0(6)
C20 N3 C20B C27 -1.1(4)
Ni1 N3 C20B C27 -175.98(19)
C20 N3 C20B C20A 177.7(2)
Ni1 N3 C20B C20A 2.8(3)
C21 N4 C20A C24 -0.7(4)
Ni1 N4 C20A C24 178.86(19)
C21 N4 C20A C20B 179.6(2)
Ni1 N4 C20A C20B -0.9(3)
N3 C20B C20A N4 -1.3(3)
C27 C20B C20A N4 177.5(2)
N3 C20B C20A C24 178.9(2)
C27 C20B C20A C24 -2.2(4)
C20B N3 C20 C29 0.8(4)
Ni1 N3 C20 C29 174.7(2)
C20A N4 C21 C22 -0.4(4)
Ni1 N4 C21 C22 -179.9(2)
N4 C21 C22 C23 0.8(4)
C21 C22 C23 C24 0.0(4)
N4 C20A C24 C23 1.4(4)
C20B C20A C24 C23 -178.9(2)
N4 C20A C24 C25 -177.4(2)
C20B C20A C24 C25 2.3(4)
C22 C23 C24 C20A -1.0(4)
C22 C23 C24 C25 177.8(3)
C20A C24 C25 C26 -0.8(4)
C23 C24 C25 C26 -179.6(3)
C24 C25 C26 C27 -0.7(4)
N3 C20B C27 C28 0.9(4)
C20A C20B C27 C28 -177.9(2)
N3 C20B C27 C26 179.4(2)
C20A C20B C27 C26 0.7(4)
C25 C26 C27 C28 179.3(3)
C25 C26 C27 C20B 0.8(4)
C20B C27 C28 C29 -0.3(4)
C26 C27 C28 C29 -178.7(3)
C27 C28 C29 C20 0.0(5)
N3 C20 C29 C28 -0.3(5)
C33 N11 C31 N16 174.0(2)
C33 N11 C31 N13 -5.7(3)
C61 N16 C31 N11 -4.0(4)
C61 N16 C31 N13 175.7(2)
C32 N13 C31 N11 6.6(3)
C32 N13 C31 N16 -173.1(2)
C33 N12 C32 N14 178.5(2)
C33 N12 C32 N13 -1.4(3)
C44 N14 C32 N12 9.1(4)
C44 N14 C32 N13 -170.9(2)
C31 N13 C32 N12 -2.7(4)
C31 N13 C32 N14 177.4(2)
C31 N11 C33 N15 -178.7(2)
C31 N11 C33 N12 1.3(4)
C51 N15 C33 N11 -6.6(4)
C51 N15 C33 N12 173.4(2)
C32 N12 C33 N11 2.2(4)
C32 N12 C33 N15 -177.8(2)
O2 S1 C41 C46 -54.7(3)
O3 S1 C41 C46 -177.3(2)
O1 S1 C41 C46 63.7(2)
O2 S1 C41 C42 122.9(2)
O3 S1 C41 C42 0.3(3)
O1 S1 C41 C42 -118.7(2)
C46 C41 C42 C43 1.8(5)
S1 C41 C42 C43 -175.9(2)
C41 C42 C43 C44 -0.4(5)
C42 C43 C44 C45 -2.0(4)
C42 C43 C44 N14 177.7(3)
C32 N14 C44 C43 -19.0(4)
C32 N14 C44 C45 160.7(3)
C43 C44 C45 C46 3.2(4)
N14 C44 C45 C46 -176.5(3)
C44 C45 C46 C41 -1.9(4)
C42 C41 C46 C45 -0.6(4)
S1 C41 C46 C45 177.1(2)
C33 N15 C51 C56 11.6(4)
C33 N15 C51 C52 -168.0(3)
C56 C51 C52 C53 -2.6(4)
N15 C51 C52 C53 177.1(2)
C51 C52 C53 C54 1.6(4)
C52 C53 C54 C55 0.5(4)
C52 C53 C54 S3 -175.8(2)
O9 S3 C54 C53 -133.8(2)
O10 S3 C54 C53 -13.0(2)
O8 S3 C54 C53 105.7(2)
O9 S3 C54 C55 49.9(2)
O10 S3 C54 C55 170.6(2)
O8 S3 C54 C55 -70.7(2)
C53 C54 C55 C56 -1.7(4)
S3 C54 C55 C56 174.7(2)
C54 C55 C56 C51 0.7(4)
C52 C51 C56 C55 1.4(4)
N15 C51 C56 C55 -178.2(2)
C31 N16 C61 C66 -146.4(3)
C31 N16 C61 C62 37.2(4)
C66 C61 C62 C63 0.0(4)
N16 C61 C62 C63 176.2(2)
C61 C62 C63 C64 -0.2(4)
C62 C63 C64 C65 0.5(4)
C62 C63 C64 S2 -177.4(2)
O7 S2 C64 C63 -164.9(2)
O5 S2 C64 C63 74.0(2)
O6 S2 C64 C63 -44.1(3)
O7 S2 C64 C65 17.2(3)
O5 S2 C64 C65 -103.9(2)
O6 S2 C64 C65 137.9(2)
C63 C64 C65 C66 -0.8(4)
S2 C64 C65 C66 177.2(2)
C64 C65 C66 C61 0.6(4)
C62 C61 C66 C65 -0.2(4)
N16 C61 C66 C65 -176.7(2)
